data_4030279
loop_
_publ_author_name
'Wilkinson, A. P.'
'Cheetham, A. K.'
'Kunman, W.'
'Kvick, A.'

_publ_section_title
;
 The synthesis and structure of Sr3CuPtO6 and its relationship to Sr4PtO6
;
_journal_name_full 'European Journal of Solid State and Inorganic Chemistry'
_journal_page_first 453
_journal_page_last 459
_journal_volume 28
_journal_year 1991
_chemical_formula_sum 'Cu O6 Pt Sr3'
_chemical_formula_weight 617.49
_space_group_IT_number 15
_symmetry_cell_setting monoclinic
_symmetry_Int_Tables_number 15
_symmetry_space_group_name_Hall '-C 2yc'
_symmetry_space_group_name_H-M 'C 1 2/c 1'
_cell_angle_alpha 90
_cell_angle_beta 91.918(1)
_cell_angle_gamma 90
_cell_formula_units_Z 4
_cell_length_a 9.3243(4)
_cell_length_b 9.7291(4)
_cell_length_c 6.6965(3)
_cell_volume 607.15(5)
_diffrn_ambient_temperature 293
_diffrn_radiation_probe neutron
_diffrn_radiation_wavelength 1.5940
_exptl_crystal_density_diffrn 6.755
_pd_proc_ls_prof_R_factor 0.045
_pd_proc_ls_prof_wR_factor 0.059
_refine_ls_goodness_of_fit_all 0.98
_refine_ls_R_factor_gt 0.031
_cod_data_source_file EJSSIC-1991-28-453-459.cif
_cod_data_source_block Sr3CuPtO6
_cod_original_sg_symbol_H-M 'C 2/c'
_cod_database_code 4030279

loop_
_symmetry_equiv_pos_site_id
_symmetry_equiv_pos_as_xyz
1 x,y,z
2 -x,y,1/2-z
3 -x,-y,-z
4 x,-y,1/2+z
5 1/2+x,1/2+y,z
6 1/2-x,1/2+y,1/2-z
7 1/2-x,1/2-y,-z
8 1/2+x,1/2-y,1/2+z

loop_
_atom_site_label
_atom_site_type_symbol
_atom_site_thermal_displace_type
_atom_site_fract_x
_atom_site_fract_y
_atom_site_fract_z
_atom_site_occupancy
_atom_site_U_iso_or_equiv
Pt Pt Uiso 0.25000 0.25000 0.00000 1.000 0.0057(4)
Cu Cu Uiso 0.50000 0.2020(2) 0.25000 1.000 0.0129(6)
O1 O Uiso 0.2119(2) 0.3133(2) 0.7157(3) 1.000 0.0117(5)
O2 O Uiso 0.3573(2) 0.4258(2) 0.0737(3) 1.000 0.0110(5)
O3 O Uiso 0.0562(2) 0.3408(2) 0.0363(3) 1.000 0.0119(5)
Sr1 Sr Uiso 0.3136(2) 0.0730(2) 0.6217(3) 1.000 0.0108(4)
Sr2 Sr Uiso 0.00000 0.1046(2) 0.25000 1.000 0.0106(6)

loop_
_geom_angle_atom_site_label_1
_geom_angle_atom_site_label_2
_geom_angle_atom_site_label_3
_geom_angle
_geom_angle_site_symmetry_1
_geom_angle_site_symmetry_3
_geom_angle_publ_flag
Cu Pt O2 67.10(7) . . yes
Cu Pt O3 135.28(6) . . yes
Cu Pt O1 135.62(5) . 1_554 yes
Cu Pt Cu 180.00 . 7_555 yes
Cu Pt O2 112.90(7) . 7_555 yes
Cu Pt O3 44.72(6) . 7_555 yes
Cu Pt O1 44.38(5) . 7_556 yes
O2 Pt O3 92.15(8) . . yes
O1 Pt O2 92.40(8) 1_554 . yes
Cu Pt O2 112.90(7) 7_555 . yes
O2 Pt O2 180.00 . 7_555 yes
O2 Pt O3 87.85(8) . 7_555 yes
O1 Pt O2 87.60(8) 7_556 . yes
O1 Pt O3 81.45(8) 1_554 . yes
Cu Pt O3 44.72(6) 7_555 . yes
O2 Pt O3 87.85(8) 7_555 . yes
O3 Pt O3 180.00 . 7_555 yes
O1 Pt O3 98.55(8) 7_556 . yes
Cu Pt O1 44.38(5) 7_555 1_554 yes
O1 Pt O2 87.60(8) 1_554 7_555 yes
O1 Pt O3 98.55(8) 1_554 7_555 yes
O1 Pt O1 180.00 1_554 7_556 yes
Cu Pt O2 67.10(7) 7_555 7_555 yes
Cu Pt O3 135.28(6) 7_555 7_555 yes
Cu Pt O1 135.62(5) 7_555 7_556 yes
O2 Pt O3 92.15(8) 7_555 7_555 yes
O1 Pt O2 92.40(8) 7_556 7_555 yes
O1 Pt O3 81.45(8) 7_556 7_555 yes
Pt Cu O2 42.14(4) . . yes
Pt Cu Pt 161.22(8) . 2_655 yes
Pt Cu O2 119.16(7) . 2_655 yes
Pt Cu O3 45.26(5) . 7_555 yes
Pt Cu O1 44.91(6) . 7_556 yes
Pt Cu O1 137.09(6) . 8_554 yes
Pt Cu O3 140.47(5) . 8_555 yes
Pt Cu O2 119.16(7) 2_655 . yes
O2 Cu O2 77.55(8) . 2_655 yes
O2 Cu O3 69.74(7) . 7_555 yes
O1 Cu O2 69.42(8) 7_556 . yes
O1 Cu O2 117.87(9) 8_554 . yes
O2 Cu O3 131.97(9) . 8_555 yes
Pt Cu O2 42.14(4) 2_655 2_655 yes
Pt Cu O3 140.47(5) 2_655 7_555 yes
Pt Cu O1 137.09(6) 2_655 7_556 yes
Pt Cu O1 44.91(6) 2_655 8_554 yes
Pt Cu O3 45.26(5) 2_655 8_555 yes
O2 Cu O3 131.97(9) 2_655 7_555 yes
O1 Cu O2 117.87(9) 7_556 2_655 yes
O1 Cu O2 69.42(8) 8_554 2_655 yes
O2 Cu O3 69.74(7) 2_655 8_555 yes
O1 Cu O3 82.39(8) 7_556 7_555 yes
O1 Cu O3 95.84(8) 8_554 7_555 yes
O3 Cu O3 156.14(13) 7_555 8_555 yes
O1 Cu O1 171.47(14) 7_556 8_554 yes
O1 Cu O3 95.84(8) 7_556 8_555 yes
O1 Cu O3 82.39(8) 8_554 8_555 yes
Pt O1 Cu 90.71(8) 1_556 7_556 yes
Pt O2 Cu 70.76(6) . . yes
Pt O3 Cu 90.02(8) . 7_555 yes

loop_
_geom_bond_atom_site_label_1
_geom_bond_atom_site_label_2
_geom_bond_distance
_geom_bond_site_symmetry_2
_geom_bond_publ_flag
Pt Cu 2.8624(3) . yes
Pt O2 2.0339(19) . yes
Pt O3 2.0333(19) . yes
Pt O1 2.021(2) 1_554 yes
Pt Cu 2.8624(3) 7_555 yes
Pt O2 2.0339(19) 7_555 yes
Pt O3 2.0333(19) 7_555 yes
Pt O1 2.021(2) 7_556 yes
Cu O2 2.793(2) . yes
Cu O2 2.793(2) 2_655 yes
Cu O3 2.014(2) 7_555 yes
Cu O1 2.0023(19) 7_556 yes
Cu O1 2.0023(19) 8_554 yes
Cu O3 2.014(2) 8_555 yes

loop_
_geom_torsion_atom_site_label_1
_geom_torsion_atom_site_label_2
_geom_torsion_atom_site_label_3
_geom_torsion_atom_site_label_4
_geom_torsion
_geom_torsion_site_symmetry_1
_geom_torsion_site_symmetry_3
_geom_torsion_site_symmetry_4
_geom_torsion_publ_flag
O2 Pt Cu O2 10.05(8) . . 2_655 no
O2 Pt Cu O3 -111.63(10) . . 7_555 no
O2 Pt Cu O1 111.51(11) . . 7_556 no
O2 Pt Cu O1 -80.46(16) . . 8_554 no
O2 Pt Cu O3 103.09(17) . . 8_555 no
O3 Pt Cu O2 -68.37(10) . . . no
O3 Pt Cu O2 -58.32(10) . . 2_655 no
O3 Pt Cu O3 180.00(11) . . 7_555 no
O3 Pt Cu O1 43.13(13) . . 7_556 no
O3 Pt Cu O1 -148.83(14) . . 8_554 no
O3 Pt Cu O3 34.7(2) . . 8_555 no
O1 Pt Cu O2 68.50(11) 1_554 . . no
O2 Pt Cu O2 180.00(9) 7_555 . . no
O3 Pt Cu O2 111.63(10) 7_555 . . no
O1 Pt Cu O2 -111.51(11) 7_556 . . no
O3 Pt O2 Cu 139.12(6) . . . no
O1 Pt O2 Cu -139.36(6) 1_554 . . no
O3 Pt O2 Cu -40.89(6) 7_555 . . no
O1 Pt O2 Cu 40.64(6) 7_556 . . no
O2 Pt O3 Cu 121.02(9) . . 7_555 no
O2 Pt Cu O3 -68.37(10) . 7_555 . no
O2 Pt O3 Cu 58.98(9) . 7_555 . no
O2 Pt O1 Cu -59.07(9) . 7_556 . no
O3 Pt O1 Cu -150.89(9) . 7_556 . no
O2 Cu O2 Pt -171.02(7) 2_655 . . no
O3 Cu O2 Pt 44.74(7) 7_555 . . no
O1 Cu O2 Pt -44.56(7) 7_556 . . no
O1 Cu O2 Pt 130.58(9) 8_554 . . no
O3 Cu O2 Pt -123.52(10) 8_555 . . no
O2 Cu O3 Pt -41.67(6) . 7_555 . no
O2 Cu O1 Pt 41.82(6) . 7_556 . no
